data_2102226
loop_
_publ_author_name
'Zakaria, Choudhury M.'
'Lough, Alan J.'
'Ferguson, George'
'Glidewell, Christopher'

_publ_section_title
;
 Adducts of 1,4,8,11-tetraazacyclotetradecane with carboxylic acids:
 hydrogen-bonded supramolecular structures in two or three dimensions
;
_journal_issue 1
_journal_name_full 'Acta Crystallographica Section B'
_journal_page_first 65
_journal_page_last 75
_journal_paper_doi 10.1107/S0108768103026739
_journal_volume 60
_journal_year 2004
_chemical_formula_moiety 'C10 H26 N4, 2(C11 H15 O2), 4(H2 O)'
_chemical_formula_sum 'C32 H64 N4 O8'
_chemical_formula_weight 632.87
_chemical_name_systematic
;
 Cyclam/adamantane-1-carboxylic acid/water (1/2/4)
;
_space_group_IT_number 14
_symmetry_cell_setting monoclinic
_symmetry_space_group_name_Hall '-P 2yn'
_symmetry_space_group_name_H-M 'P 1 21/n 1'
_atom_sites_solution_hydrogens geom
_atom_sites_solution_primary direct
_atom_sites_solution_secondary difmap
_cell_angle_alpha 90.00
_cell_angle_beta 91.0440(10)
_cell_angle_gamma 90.00
_cell_formula_units_Z 2
_cell_length_a 8.8604(2)
_cell_length_b 6.80250(10)
_cell_length_c 27.8239(6)
_cell_measurement_reflns_used 3796
_cell_measurement_temperature 150(2)
_cell_measurement_theta_max 27.49
_cell_measurement_theta_min 2.93
_cell_volume 1676.75(6)
_computing_cell_refinement 'DENZO-SMN (Otwinowski & Minor, 1997)'
_computing_data_collection 'Kappa-CCD server software (Nonius, 1997)'
_computing_data_reduction 'DENZO-SMN (Otwinowski & Minor, 1997)'
_computing_molecular_graphics 'PLATON (Spek, 2003)'
_computing_publication_material 'SHELXL-97 (Sheldrick, 1997a) and PRPKAPPA (Ferguson, 1999)'
_computing_structure_refinement 'SHELXL-97 (Sheldrick, 1997a)'
_computing_structure_solution 'SHELXS-97 (Sheldrick, 1997b)'
_diffrn_ambient_temperature 150(2)
_diffrn_measured_fraction_theta_full 0.986
_diffrn_measured_fraction_theta_max 0.986
_diffrn_measurement_device_type Kappa-CCD
_diffrn_measurement_method '\f scans, and \w scans with \k offsets'
_diffrn_radiation_monochromator graphite
_diffrn_radiation_source 'fine-focus sealed X-ray tube'
_diffrn_radiation_type 'Mo K\a'
_diffrn_radiation_wavelength 0.71073
_diffrn_reflns_av_R_equivalents 0.035
_diffrn_reflns_av_sigmaI/netI 0.0464
_diffrn_reflns_limit_h_max 11
_diffrn_reflns_limit_h_min 0
_diffrn_reflns_limit_k_max 8
_diffrn_reflns_limit_k_min 0
_diffrn_reflns_limit_l_max 36
_diffrn_reflns_limit_l_min -36
_diffrn_reflns_number 10461
_diffrn_reflns_theta_full 27.49
_diffrn_reflns_theta_max 27.49
_diffrn_reflns_theta_min 2.93
_diffrn_standards_decay_% 0
_exptl_absorpt_coefficient_mu 0.089
_exptl_absorpt_correction_type none
_exptl_crystal_colour colourless
_exptl_crystal_density_diffrn 1.254
_exptl_crystal_density_method 'not measured'
_exptl_crystal_description block
_exptl_crystal_F_000 696
_exptl_crystal_size_max 0.35
_exptl_crystal_size_mid 0.25
_exptl_crystal_size_min 0.22
_refine_diff_density_max 0.283
_refine_diff_density_min -0.218
_refine_ls_extinction_method none
_refine_ls_goodness_of_fit_ref 1.045
_refine_ls_hydrogen_treatment constr
_refine_ls_matrix_type full
_refine_ls_number_parameters 199
_refine_ls_number_reflns 3796
_refine_ls_number_restraints 0
_refine_ls_restrained_S_all 1.045
_refine_ls_R_factor_all 0.0646
_refine_ls_R_factor_gt 0.0453
_refine_ls_shift/su_max 0.000
_refine_ls_shift/su_mean 0.000
_refine_ls_structure_factor_coef Fsqd
_refine_ls_weighting_details 'w=1/[\s^2^(Fo^2^)+(0.0475P)^2^+0.6247P] where P=(Fo^2^+2Fc^2^)/3'
_refine_ls_weighting_scheme calc
_refine_ls_wR_factor_gt 0.1128
_refine_ls_wR_factor_ref 0.1240
_reflns_number_gt 2910
_reflns_number_total 3796
_reflns_threshold_expression I>2\s(I)
_cod_data_source_file na5008.cif
_cod_data_source_block I
_cod_original_sg_symbol_H-M 'P 21/n'
_cod_database_code 2102226

loop_
_symmetry_equiv_pos_as_xyz
'x, y, z'
'-x+1/2, y+1/2, -z+1/2'
'-x, -y, -z'
'x-1/2, -y-1/2, z-1/2'

loop_
_atom_site_label
_atom_site_fract_x
_atom_site_fract_y
_atom_site_fract_z
_atom_site_U_iso_or_equiv
_atom_site_adp_type
_atom_site_calc_flag
_atom_site_refinement_flags
_atom_site_occupancy
_atom_site_type_symbol
N11 0.81889(13) -0.06955(18) 0.45866(4) 0.0301(3) Uani d . 1 N
N14 0.86805(14) 0.10443(18) 0.55534(4) 0.0296(3) Uani d . 1 N
C12 0.70545(16) 0.0458(2) 0.48525(6) 0.0335(3) Uani d . 1 C
C13 0.72543(16) 0.0187(2) 0.53916(5) 0.0332(3) Uani d . 1 C
C15 0.90131(17) 0.0665(2) 0.60637(5) 0.0329(3) Uani d . 1 C
C16 1.05839(17) 0.1420(2) 0.61920(5) 0.0344(3) Uani d . 1 C
C17 1.18354(17) 0.0317(2) 0.59407(5) 0.0321(3) Uani d . 1 C
O1 0.60518(13) 0.48842(19) 0.56160(4) 0.0417(3) Uani d . 1 O
O2 0.82011(12) 0.54080(18) 0.60192(4) 0.0402(3) Uani d . 1 O
C1 0.59123(15) 0.5408(2) 0.64657(5) 0.0231(3) Uani d . 1 C
C2 0.69536(16) 0.5546(2) 0.69106(5) 0.0288(3) Uani d . 1 C
C3 0.49453(16) 0.7287(2) 0.64317(5) 0.0269(3) Uani d . 1 C
C4 0.48522(16) 0.3639(2) 0.65230(5) 0.0268(3) Uani d . 1 C
C5 0.39152(16) 0.3865(2) 0.69765(5) 0.0289(3) Uani d . 1 C
C6 0.49681(17) 0.4000(2) 0.74184(5) 0.0317(3) Uani d . 1 C
C7 0.60149(16) 0.5779(2) 0.73651(5) 0.0302(3) Uani d . 1 C
C8 0.50682(17) 0.7659(2) 0.73270(5) 0.0325(3) Uani d . 1 C
C9 0.40094(16) 0.7521(2) 0.68864(5) 0.0295(3) Uani d . 1 C
C10 0.29635(16) 0.5743(2) 0.69374(5) 0.0323(3) Uani d . 1 C
C11 0.68036(16) 0.5210(2) 0.59995(5) 0.0277(3) Uani d . 1 C
O3 0.31055(13) 0.43994(16) 0.52907(4) 0.0371(3) Uani d . 1 O
O4 0.01236(13) 0.6691(2) 0.53519(4) 0.0497(3) Uani d . 1 O
H11A 0.8019 -0.2012 0.4638 0.036 Uiso calc R 1 H
H11B 0.9135 -0.0403 0.4709 0.036 Uiso calc R 1 H
H14 0.8651 0.2380 0.5503 0.036 Uiso calc R 1 H
H12A 0.6028 0.0032 0.4752 0.040 Uiso calc R 1 H
H12B 0.7159 0.1868 0.4772 0.040 Uiso calc R 1 H
H13A 0.6410 0.0828 0.5559 0.040 Uiso calc R 1 H
H13B 0.7240 -0.1232 0.5471 0.040 Uiso calc R 1 H
H15A 0.8957 -0.0764 0.6128 0.039 Uiso calc R 1 H
H15B 0.8258 0.1335 0.6264 0.039 Uiso calc R 1 H
H16A 1.0644 0.2829 0.6106 0.041 Uiso calc R 1 H
H16B 1.0747 0.1310 0.6544 0.041 Uiso calc R 1 H
H17A 1.2824 0.0728 0.6079 0.039 Uiso calc R 1 H
H17B 1.1719 -0.1110 0.5999 0.039 Uiso calc R 1 H
H2A 0.7639 0.6687 0.6879 0.035 Uiso calc R 1 H
H2B 0.7579 0.4343 0.6937 0.035 Uiso calc R 1 H
H3A 0.5609 0.8446 0.6394 0.032 Uiso calc R 1 H
H3B 0.4264 0.7211 0.6146 0.032 Uiso calc R 1 H
H4A 0.4171 0.3541 0.6238 0.032 Uiso calc R 1 H
H4B 0.5454 0.2415 0.6544 0.032 Uiso calc R 1 H
H5 0.3234 0.2702 0.7009 0.035 Uiso calc R 1 H
H6A 0.5576 0.2783 0.7448 0.038 Uiso calc R 1 H
H6B 0.4365 0.4142 0.7712 0.038 Uiso calc R 1 H
H7 0.6706 0.5866 0.7653 0.036 Uiso calc R 1 H
H8A 0.5740 0.8813 0.7296 0.039 Uiso calc R 1 H
H8B 0.4470 0.7825 0.7621 0.039 Uiso calc R 1 H
H9 0.3390 0.8746 0.6861 0.035 Uiso calc R 1 H
H10A 0.2273 0.5658 0.6654 0.039 Uiso calc R 1 H
H10B 0.2346 0.5893 0.7228 0.039 Uiso calc R 1 H
H31 0.3309 0.4591 0.4960 0.056 Uiso d . 1 H
H32 0.4068 0.4490 0.5445 0.056 Uiso d . 1 H
H41 0.0814 0.5782 0.5353 0.075 Uiso d . 1 H
H42 -0.0447 0.6160 0.5567 0.075 Uiso d . 1 H

loop_
_atom_site_aniso_label
_atom_site_aniso_U_11
_atom_site_aniso_U_22
_atom_site_aniso_U_33
_atom_site_aniso_U_12
_atom_site_aniso_U_13
_atom_site_aniso_U_23
N11 0.0295(6) 0.0308(7) 0.0300(6) -0.0007(5) 0.0012(5) 0.0012(5)
N14 0.0339(6) 0.0267(6) 0.0282(6) -0.0010(5) 0.0025(5) 0.0007(5)
C12 0.0255(7) 0.0349(8) 0.0402(8) 0.0007(6) 0.0035(6) -0.0019(7)
C13 0.0304(7) 0.0336(8) 0.0358(8) -0.0017(6) 0.0069(6) -0.0022(7)
C15 0.0384(8) 0.0328(8) 0.0276(7) 0.0000(7) 0.0071(6) -0.0002(6)
C16 0.0434(9) 0.0347(8) 0.0252(7) -0.0026(7) 0.0008(6) -0.0008(6)
C17 0.0350(8) 0.0330(8) 0.0282(7) -0.0034(7) -0.0035(6) 0.0019(6)
O1 0.0465(6) 0.0566(8) 0.0223(5) -0.0091(6) 0.0075(5) -0.0043(5)
O2 0.0318(6) 0.0525(7) 0.0366(6) 0.0046(5) 0.0117(5) 0.0052(5)
C1 0.0252(6) 0.0230(7) 0.0211(6) -0.0005(5) 0.0027(5) 0.0002(5)
C2 0.0260(7) 0.0343(8) 0.0261(7) 0.0002(6) 0.0007(5) 0.0002(6)
C3 0.0320(7) 0.0239(7) 0.0249(6) 0.0020(6) 0.0022(5) 0.0016(5)
C4 0.0332(7) 0.0235(7) 0.0238(6) -0.0015(6) 0.0043(6) -0.0017(6)
C5 0.0321(7) 0.0292(7) 0.0258(7) -0.0071(6) 0.0066(6) 0.0004(6)
C6 0.0405(8) 0.0319(8) 0.0228(7) 0.0018(7) 0.0064(6) 0.0040(6)
C7 0.0315(7) 0.0380(8) 0.0211(6) 0.0004(6) -0.0014(6) -0.0014(6)
C8 0.0385(8) 0.0310(8) 0.0281(7) -0.0031(6) 0.0060(6) -0.0076(6)
C9 0.0316(7) 0.0275(7) 0.0295(7) 0.0067(6) 0.0041(6) -0.0011(6)
C10 0.0269(7) 0.0406(9) 0.0296(7) 0.0004(6) 0.0056(6) -0.0031(6)
C11 0.0340(7) 0.0232(7) 0.0263(7) 0.0010(6) 0.0081(6) 0.0022(6)
O3 0.0430(6) 0.0394(6) 0.0290(5) -0.0100(5) 0.0051(4) 0.0007(5)
O4 0.0463(7) 0.0526(8) 0.0509(7) -0.0028(6) 0.0179(6) 0.0089(6)

loop_
_atom_type_symbol
_atom_type_description
_atom_type_scat_dispersion_real
_atom_type_scat_dispersion_imag
_atom_type_scat_source
C C 0.0033 0.0016 'International Tables Vol C Tables 4.2.6.8 and 6.1.1.4'
H H 0.0000 0.0000 'International Tables Vol C Tables 4.2.6.8 and 6.1.1.4'
N N 0.0061 0.0033 'International Tables Vol C Tables 4.2.6.8 and 6.1.1.4'
O O 0.0106 0.0060 'International Tables Vol C Tables 4.2.6.8 and 6.1.1.4'

loop_
_geom_angle_atom_site_label_1
_geom_angle_atom_site_label_2
_geom_angle_atom_site_label_3
_geom_angle_site_symmetry_1
_geom_angle_site_symmetry_3
_geom_angle
_geom_angle_publ_flag
C12 N11 C17 . 3_756 113.71(12) no
C12 N11 H11A . . 108.8 no
C17 N11 H11A 3_756 . 108.8 no
C12 N11 H11B . . 108.8 no
C17 N11 H11B 3_756 . 108.8 no
H11A N11 H11B . . 107.7 no
C13 N14 C15 . . 112.75(12) no
C13 N14 H14 . . 109.0 no
C15 N14 H14 . . 109.0 no
N11 C12 C13 . . 111.13(12) no
N11 C12 H12A . . 109.4 no
C13 C12 H12A . . 109.4 no
N11 C12 H12B . . 109.4 no
C13 C12 H12B . . 109.4 no
H12A C12 H12B . . 108.0 no
N14 C13 C12 . . 109.98(12) no
N14 C13 H13A . . 109.7 no
C12 C13 H13A . . 109.7 no
N14 C13 H13B . . 109.7 no
C12 C13 H13B . . 109.7 no
H13A C13 H13B . . 108.2 no
N14 C15 C16 . . 109.57(12) no
N14 C15 H15A . . 109.8 no
C16 C15 H15A . . 109.8 no
N14 C15 H15B . . 109.8 no
C16 C15 H15B . . 109.8 no
H15A C15 H15B . . 108.2 no
C17 C16 C15 . . 113.45(13) no
C17 C16 H16A . . 108.9 no
C15 C16 H16A . . 108.9 no
C17 C16 H16B . . 108.9 no
C15 C16 H16B . . 108.9 no
H16A C16 H16B . . 107.7 no
N11 C17 C16 3_756 . 111.74(12) no
N11 C17 H17A 3_756 . 109.3 no
C16 C17 H17A . . 109.3 no
N11 C17 H17B 3_756 . 109.3 no
C16 C17 H17B . . 109.3 no
H17A C17 H17B . . 107.9 no
C2 C1 C4 . . 108.92(11) no
C2 C1 C11 . . 112.08(11) no
C4 C1 C11 . . 110.07(11) no
C2 C1 C3 . . 108.93(11) no
C4 C1 C3 . . 108.41(11) no
C11 C1 C3 . . 108.35(11) no
C1 C2 C7 . . 110.15(11) no
C1 C2 H2A . . 109.6 no
C7 C2 H2A . . 109.6 no
C1 C2 H2B . . 109.6 no
C7 C2 H2B . . 109.6 no
H2A C2 H2B . . 108.1 no
C9 C3 C1 . . 110.10(11) no
C9 C3 H3A . . 109.6 no
C1 C3 H3A . . 109.6 no
C9 C3 H3B . . 109.6 no
C1 C3 H3B . . 109.6 no
H3A C3 H3B . . 108.2 no
C5 C4 C1 . . 110.41(11) no
C5 C4 H4A . . 109.6 no
C1 C4 H4A . . 109.6 no
C5 C4 H4B . . 109.6 no
C1 C4 H4B . . 109.6 no
H4A C4 H4B . . 108.1 no
C4 C5 C6 . . 109.63(12) no
C4 C5 C10 . . 109.31(11) no
C6 C5 C10 . . 109.44(12) no
C4 C5 H5 . . 109.5 no
C6 C5 H5 . . 109.5 no
C10 C5 H5 . . 109.5 no
C5 C6 C7 . . 109.27(11) no
C5 C6 H6A . . 109.8 no
C7 C6 H6A . . 109.8 no
C5 C6 H6B . . 109.8 no
C7 C6 H6B . . 109.8 no
H6A C6 H6B . . 108.3 no
C8 C7 C6 . . 109.52(12) no
C8 C7 C2 . . 109.48(12) no
C6 C7 C2 . . 109.63(12) no
C8 C7 H7 . . 109.4 no
C6 C7 H7 . . 109.4 no
C2 C7 H7 . . 109.4 no
C7 C8 C9 . . 109.31(11) no
C7 C8 H8A . . 109.8 no
C9 C8 H8A . . 109.8 no
C7 C8 H8B . . 109.8 no
C9 C8 H8B . . 109.8 no
H8A C8 H8B . . 108.3 no
C10 C9 C8 . . 109.67(12) no
C10 C9 C3 . . 109.39(12) no
C8 C9 C3 . . 109.50(11) no
C10 C9 H9 . . 109.4 no
C8 C9 H9 . . 109.4 no
C3 C9 H9 . . 109.4 no
C9 C10 C5 . . 109.36(11) no
C9 C10 H10A . . 109.8 no
C5 C10 H10A . . 109.8 no
C9 C10 H10B . . 109.8 no
C5 C10 H10B . . 109.8 no
H10A C10 H10B . . 108.3 no
O2 C11 O1 . . 124.24(13) no
O2 C11 C1 . . 118.63(12) no
O1 C11 C1 . . 117.12(12) no
H31 O3 H32 . . 104.1 no
H41 O4 H42 . . 96.9 no

loop_
_geom_bond_atom_site_label_1
_geom_bond_atom_site_label_2
_geom_bond_site_symmetry_2
_geom_bond_distance
_geom_bond_publ_flag
N11 C12 . 1.4835(19) no
N11 C17 3_756 1.4892(18) no
N11 H11A . 0.92 no
N11 H11B . 0.92 no
N14 C13 . 1.4558(19) no
N14 C15 . 1.4676(18) no
N14 H14 . 0.92 no
C12 C13 . 1.518(2) no
C12 H12A . 0.99 no
C12 H12B . 0.99 no
C13 H13A . 0.99 no
C13 H13B . 0.99 no
C15 C16 . 1.520(2) no
C15 H15A . 0.99 no
C15 H15B . 0.99 no
C16 C17 . 1.520(2) no
C16 H16A . 0.99 no
C16 H16B . 0.99 no
C17 N11 3_756 1.4892(18) no
C17 H17A . 0.99 no
C17 H17B . 0.99 no
O1 C11 . 1.2670(18) no
O2 C11 . 1.2458(18) no
C1 C2 . 1.5332(19) no
C1 C4 . 1.5366(19) no
C1 C11 . 1.5369(18) no
C1 C3 . 1.5410(19) no
C2 C7 . 1.5344(19) no
C2 H2A . 0.99 no
C2 H2B . 0.99 no
C3 C9 . 1.5334(19) no
C3 H3A . 0.99 no
C3 H3B . 0.99 no
C4 C5 . 1.5308(18) no
C4 H4A . 0.99 no
C4 H4B . 0.99 no
C5 C6 . 1.533(2) no
C5 C10 . 1.534(2) no
C5 H5 . 1.00 no
C6 C7 . 1.534(2) no
C6 H6A . 0.99 no
C6 H6B . 0.99 no
C7 C8 . 1.532(2) no
C7 H7 . 1.00 no
C8 C9 . 1.533(2) no
C8 H8A . 0.99 no
C8 H8B . 0.99 no
C9 C10 . 1.532(2) no
C9 H9 . 1.00 no
C10 H10A . 0.99 no
C10 H10B . 0.99 no
O3 H31 . 0.95 no
O3 H32 . 0.95 no
O4 H41 . 0.87 no
O4 H42 . 0.87 no

loop_
_geom_hbond_atom_site_label_D
_geom_hbond_atom_site_label_H
_geom_hbond_atom_site_label_A
_geom_hbond_site_symmetry_A
_geom_hbond_distance_DH
_geom_hbond_distance_HA
_geom_hbond_distance_DA
_geom_hbond_angle_DHA
_geom_hbond_publ_flag
O3 H31 O1 3_666 0.95 1.75 2.689(2) 171 y
O3 H32 O1 . 0.95 1.83 2.767(2) 168 y
O4 H41 O3 . 0.87 2.25 3.075(2) 159 y
O4 H42 O2 1_455 0.87 1.83 2.688(2) 171 y
N11 H11A O3 3_656 0.92 1.92 2.792(2) 158 y
N11 H11B N14 3_756 0.92 2.13 2.818(2) 131 y
N14 H14 O2 . 0.92 2.55 3.270(2) 136 y

loop_
_geom_torsion_atom_site_label_1
_geom_torsion_atom_site_label_2
_geom_torsion_atom_site_label_3
_geom_torsion_atom_site_label_4
_geom_torsion_site_symmetry_1
_geom_torsion_site_symmetry_4
_geom_torsion
_geom_torsion_publ_flag
C17 N11 C12 C13 3_756 . -173.49(12) no
C15 N14 C13 C12 . . -174.43(12) no
N11 C12 C13 N14 . . 66.53(16) no
C13 N14 C15 C16 . . 174.22(13) no
N14 C15 C16 C17 . . -65.65(17) no
C15 C16 C17 N11 . 3_756 68.14(17) no
C4 C1 C2 C7 . . -58.97(15) no
C11 C1 C2 C7 . . 178.99(12) no
C3 C1 C2 C7 . . 59.11(15) no
C2 C1 C3 C9 . . -59.01(14) no
C4 C1 C3 C9 . . 59.39(14) no
C11 C1 C3 C9 . . 178.82(11) no
C2 C1 C4 C5 . . 58.94(14) no
C11 C1 C4 C5 . . -177.80(11) no
C3 C1 C4 C5 . . -59.46(14) no
C1 C4 C5 C6 . . -59.71(15) no
C1 C4 C5 C10 . . 60.26(15) no
C4 C5 C6 C7 . . 59.63(15) no
C10 C5 C6 C7 . . -60.25(15) no
C5 C6 C7 C8 . . 60.32(15) no
C5 C6 C7 C2 . . -59.81(15) no
C1 C2 C7 C8 . . -60.16(15) no
C1 C2 C7 C6 . . 60.00(15) no
C6 C7 C8 C9 . . -60.07(15) no
C2 C7 C8 C9 . . 60.16(15) no
C7 C8 C9 C10 . . 59.93(15) no
C7 C8 C9 C3 . . -60.11(15) no
C1 C3 C9 C10 . . -60.36(14) no
C1 C3 C9 C8 . . 59.86(15) no
C8 C9 C10 C5 . . -59.94(15) no
C3 C9 C10 C5 . . 60.17(15) no
C4 C5 C10 C9 . . -60.00(15) no
C6 C5 C10 C9 . . 60.08(14) no
C2 C1 C11 O2 . . -8.16(18) no
C4 C1 C11 O2 . . -129.54(14) no
C3 C1 C11 O2 . . 112.07(14) no
C2 C1 C11 O1 . . 173.02(13) no
C4 C1 C11 O1 . . 51.63(16) no
C3 C1 C11 O1 . . -66.75(16) no
